data_2014646
loop_
_publ_author_name
'Zachara, Janusz'
'Madura, Izabela'
'Hajmowicz, Halina'
'Synoradzki, Ludwik'

_publ_section_title
;
 The hydrogen-bonding network in
 (+)-<i>N</i>-tosyl-<small>L</small>-glutamic acid
;
_journal_issue 3
_journal_name_full 'Acta Crystallographica Section C'
_journal_page_first o181
_journal_page_last o184
_journal_paper_doi 10.1107/S0108270105002088
_journal_volume 61
_journal_year 2005
_chemical_formula_iupac 'C12 H15 N O6 S'
_chemical_formula_moiety 'C12 H15 N O6 S'
_chemical_formula_sum 'C12 H15 N O6 S'
_chemical_formula_weight 301.32
_chemical_melting_point .418E-305
_chemical_name_common
;
(+)-N-tosyl-L-glutamic acid
;
_chemical_name_systematic
;
(+)-N-[(4-methylphenyl)sulfonyl]-L-glutamic acid
;
_space_group_IT_number 19
_symmetry_cell_setting orthorhombic
_symmetry_space_group_name_Hall 'P 2ac 2ab'
_symmetry_space_group_name_H-M 'P 21 21 21'
_atom_sites_solution_hydrogens geom
_atom_sites_solution_primary direct
_atom_sites_solution_secondary difmap
_audit_creation_method SHELXL97
_cell_angle_alpha 90.00
_cell_angle_beta 90.00
_cell_angle_gamma 90.00
_cell_formula_units_Z 8
_cell_length_a 9.2411(9)
_cell_length_b 16.934(2)
_cell_length_c 17.9235(18)
_cell_measurement_reflns_used 30
_cell_measurement_temperature 293(2)
_cell_measurement_theta_max 30
_cell_measurement_theta_min 10
_cell_volume 2804.8(5)
_computing_cell_refinement 'P3/P4-PC Software'
_computing_data_collection 'P3/P4-PC Software (Siemens, 1991)'
_computing_data_reduction 'XDISK (Siemens, 1991)'
_computing_molecular_graphics 'ORTEPIII (Burnett & Johnson, 1996)'
_computing_publication_material 'SHELXL97 and PLATON (Spek, 2003)'
_computing_structure_refinement 'SHELXL97 (Sheldrick, 1997)'
_computing_structure_solution 'SHELXS97 (Sheldrick, 1990)'
_diffrn_ambient_temperature 293(2)
_diffrn_measured_fraction_theta_full 0.999
_diffrn_measured_fraction_theta_max 0.999
_diffrn_measurement_device_type 'Siemens P3'
_diffrn_measurement_method 'profile data from \w/2\q'
_diffrn_radiation_monochromator graphite
_diffrn_radiation_source 'fine-focus sealed tube'
_diffrn_radiation_type MoK\a
_diffrn_radiation_wavelength 0.71073
_diffrn_reflns_av_R_equivalents 0.0000
_diffrn_reflns_av_sigmaI/netI 0.0171
_diffrn_reflns_limit_h_max 11
_diffrn_reflns_limit_h_min 0
_diffrn_reflns_limit_k_max 20
_diffrn_reflns_limit_k_min 0
_diffrn_reflns_limit_l_max 21
_diffrn_reflns_limit_l_min 0
_diffrn_reflns_number 2810
_diffrn_reflns_theta_full 25.05
_diffrn_reflns_theta_max 25.05
_diffrn_reflns_theta_min 2.27
_diffrn_standards_decay_% 1.8
_diffrn_standards_interval_count 70
_diffrn_standards_number 2
_exptl_absorpt_coefficient_mu 0.255
_exptl_absorpt_correction_type none
_exptl_crystal_colour white
_exptl_crystal_density_diffrn 1.427
_exptl_crystal_density_meas ?
_exptl_crystal_density_method 'not measured'
_exptl_crystal_description prism
_exptl_crystal_F_000 1264
_exptl_crystal_size_max 0.4
_exptl_crystal_size_mid 0.3
_exptl_crystal_size_min 0.2
_refine_diff_density_max 0.185
_refine_diff_density_min -0.221
_refine_ls_abs_structure_details 'Flack (1983), with how many Friedel pairs'
_refine_ls_abs_structure_Flack 0.04(8)
_refine_ls_extinction_coef 0.0037(5)
_refine_ls_extinction_expression Fc^*^=kFc[1+0.001xFc^2^\l^3^/sin(2\q)]^-1/4^
_refine_ls_extinction_method 'SHELXL97 (Sheldrick, 1997)'
_refine_ls_goodness_of_fit_ref 1.045
_refine_ls_hydrogen_treatment mixed
_refine_ls_matrix_type full
_refine_ls_number_parameters 416
_refine_ls_number_reflns 2810
_refine_ls_number_restraints 0
_refine_ls_restrained_S_all 1.045
_refine_ls_R_factor_all 0.0315
_refine_ls_R_factor_gt 0.0276
_refine_ls_shift/su_max 0.000
_refine_ls_shift/su_mean 0.000
_refine_ls_structure_factor_coef Fsqd
_refine_ls_weighting_details 'calc w = 1/[\s^2^(Fo^2^)+(0.0463P)^2^+0.3998P] where P=(Fo^2^+2Fc^2^)/3'
_refine_ls_weighting_scheme calc
_refine_ls_wR_factor_gt 0.0727
_refine_ls_wR_factor_ref 0.0747
_reflns_number_gt 2580
_reflns_number_total 2810
_reflns_threshold_expression I>2\s(I)
_cod_data_source_file fa1112.cif
_cod_data_source_block I
_cod_depositor_comments
;
The following automatic conversions were performed:

'_geom_hbond_publ_flag' value 'YES' changed to 'yes' according to
/home/saulius/struct/CIF-dictionaries/cif_core.dic dictionary named
'cif_core.dic' version 2.4.1 from 2010-06-29 (13 times).

Automatic conversion script
Id: cif_fix_values 1715 2011-07-08 13:25:40Z adriana 

The following automatic conversions were performed:

'_exptl_crystal_density_meas' value 'not measured' was changed to '?'
- the value is perceived as not measured.

Automatic conversion script
Id: cif_fix_values 3008 2015-01-20 13:52:24Z robertas 
;
_cod_database_code 2014646
_cod_database_fobs_code 2014646

loop_
_symmetry_equiv_pos_as_xyz
'x, y, z'
'-x+1/2, -y, z+1/2'
'-x, y+1/2, -z+1/2'
'x+1/2, -y+1/2, -z'

loop_
_atom_site_label
_atom_site_fract_x
_atom_site_fract_y
_atom_site_fract_z
_atom_site_U_iso_or_equiv
_atom_site_adp_type
_atom_site_calc_flag
_atom_site_refinement_flags
_atom_site_occupancy
_atom_site_disorder_assembly
_atom_site_disorder_group
_atom_site_type_symbol
S1 1.14536(7) 0.44628(4) 0.58959(3) 0.03932(17) Uani d . 1 . . S
N1 0.9926(3) 0.48894(12) 0.60970(12) 0.0376(5) Uani d . 1 . . N
H1N 0.935(3) 0.4912(16) 0.5723(15) 0.035(7) Uiso d . 1 . . H
O1 0.9146(2) 0.35382(11) 0.71099(13) 0.0457(5) Uani d . 1 . . O
H1 0.866(4) 0.319(2) 0.706(2) 0.071(13) Uiso d . 1 . . H
O2 0.7061(2) 0.41254(11) 0.68292(13) 0.0505(5) Uani d . 1 . . O
O3 0.7292(2) 0.71427(12) 0.70937(14) 0.0555(6) Uani d . 1 . . O
H3 0.692(4) 0.766(2) 0.708(2) 0.069(11) Uiso d . 1 . . H
O4 0.9295(2) 0.77314(12) 0.66913(13) 0.0555(6) Uani d . 1 . . O
O5 1.2401(2) 0.45706(12) 0.65173(11) 0.0524(5) Uani d . 1 . . O
O6 1.1846(2) 0.47679(13) 0.51816(11) 0.0557(5) Uani d . 1 . . O
C1 0.8366(3) 0.41452(15) 0.69353(14) 0.0356(6) Uani d . 1 . . C
C2 0.9277(3) 0.48854(14) 0.68412(14) 0.0354(6) Uani d . 1 . . C
H2 1.011(3) 0.4867(14) 0.7197(14) 0.032(6) Uiso d . 1 . . H
C3 0.8414(3) 0.56436(14) 0.69410(16) 0.0420(6) Uani d . 1 . . C
H3A 0.7695 0.5683 0.6549 0.056(9) Uiso calc R 1 . . H
H3B 0.7911 0.5628 0.7416 0.066(10) Uiso calc R 1 . . H
C4 0.9386(3) 0.63594(15) 0.6916(2) 0.0495(7) Uani d . 1 . . C
H4A 1.0005 0.6350 0.7354 0.080(12) Uiso calc R 1 . . H
H4B 1.0007 0.6316 0.6482 0.059(10) Uiso calc R 1 . . H
C5 0.8643(3) 0.71399(15) 0.68889(16) 0.0394(6) Uani d . 1 . . C
C6 1.1105(3) 0.34451(15) 0.57893(14) 0.0388(6) Uani d . 1 . . C
C7 1.1929(3) 0.28917(17) 0.61631(16) 0.0452(7) Uani d . 1 . . C
H7 1.2669 0.3050 0.6481 0.053(9) Uiso calc R 1 . . H
C8 1.1640(3) 0.21019(17) 0.60591(18) 0.0522(7) Uani d . 1 . . C
H8 1.2201 0.1728 0.6306 0.064(10) Uiso calc R 1 . . H
C9 1.0531(4) 0.18496(18) 0.55939(19) 0.0583(8) Uani d . 1 . . C
C10 0.9710(4) 0.24153(19) 0.52373(18) 0.0626(10) Uani d . 1 . . C
H10 0.8956 0.2258 0.4928 0.063(10) Uiso calc R 1 . . H
C11 0.9987(4) 0.32075(18) 0.53303(16) 0.0538(8) Uani d . 1 . . C
H11 0.9423 0.3581 0.5085 0.056(9) Uiso calc R 1 . . H
C12 1.0213(5) 0.0984(2) 0.5483(3) 0.0912(14) Uani d . 1 . . C
H12A 1.0773 0.0787 0.5072 0.099(12) Uiso calc PR 0.65(5) . . H
H12B 0.9202 0.0915 0.5380 0.099(12) Uiso calc PR 0.65(5) . . H
H12C 1.0463 0.0699 0.5928 0.099(12) Uiso calc PR 0.65(5) . . H
H12D 0.9519 0.0813 0.5848 0.099(12) Uiso calc PR 0.35(5) . . H
H12E 1.1090 0.0686 0.5540 0.099(12) Uiso calc PR 0.35(5) . . H
H12F 0.9829 0.0902 0.4992 0.099(12) Uiso calc PR 0.35(5) . . H
S2 0.33268(7) 0.94850(4) 0.60994(4) 0.03716(17) Uani d . 1 . . S
N2 0.4440(2) 0.97947(12) 0.67397(13) 0.0364(5) Uani d . 1 . . N
O21 0.8168(2) 0.91705(13) 0.66136(14) 0.0576(6) Uani d . 1 . . O
O22 0.6215(2) 0.85881(10) 0.71000(11) 0.0443(5) Uani d . 1 . . O
O23 0.5650(3) 1.27186(13) 0.66811(17) 0.0690(7) Uani d . 1 . . O
O24 0.7722(2) 1.21848(11) 0.70525(12) 0.0507(5) Uani d . 1 . . O
O25 0.3592(2) 0.99620(12) 0.54548(10) 0.0497(5) Uani d . 1 . . O
O26 0.1932(2) 0.94902(12) 0.64425(11) 0.0484(5) Uani d . 1 . . O
H2N 0.422(3) 0.9562(17) 0.7161(17) 0.041(8) Uiso d . 1 . . H
H21 0.842(6) 0.863(3) 0.669(3) 0.14(2) Uiso d . 1 . . H
H23 0.609(5) 1.314(3) 0.671(3) 0.101(16) Uiso d . 1 . . H
C21 0.6818(3) 0.91437(15) 0.67922(15) 0.0376(6) Uani d . 1 . . C
C22 0.5981(3) 0.98840(15) 0.65790(15) 0.0355(6) Uani d . 1 . . C
H22 0.617(3) 0.9944(15) 0.6006(14) 0.038(7) Uiso d . 1 . . H
C23 0.6582(3) 1.06254(14) 0.69485(16) 0.0438(6) Uani d . 1 . . C
H23A 0.6489 1.0581 0.7486 0.046(8) Uiso calc R 1 . . H
H23B 0.7602 1.0678 0.6830 0.058(9) Uiso calc R 1 . . H
C24 0.5775(4) 1.13488(17) 0.6681(2) 0.0639(10) Uani d . 1 . . C
H24A 0.5624 1.1300 0.6147 0.119(17) Uiso calc R 1 . . H
H24B 0.4829 1.1354 0.6916 0.117(17) Uiso calc R 1 . . H
C25 0.6490(3) 1.21228(15) 0.68284(16) 0.0430(7) Uani d . 1 . . C
C26 0.3770(3) 0.85011(15) 0.58677(14) 0.0390(6) Uani d . 1 . . C
C27 0.4851(4) 0.83474(19) 0.53537(17) 0.0549(8) Uani d . 1 . . C
H27 0.5319 0.8759 0.5110 0.059(10) Uiso calc R 1 . . H
C28 0.5223(4) 0.7573(2) 0.52091(19) 0.0647(10) Uani d . 1 . . C
H28 0.5957 0.7468 0.4868 0.095(14) Uiso calc R 1 . . H
C29 0.4533(4) 0.69483(18) 0.55574(17) 0.0537(8) Uani d . 1 . . C
C30 0.3463(4) 0.71186(17) 0.60664(18) 0.0526(7) Uani d . 1 . . C
H30 0.2996 0.6706 0.6310 0.058(9) Uiso calc R 1 . . H
C31 0.3060(3) 0.78919(16) 0.62259(16) 0.0454(7) Uani d . 1 . . C
H31 0.2327 0.7997 0.6567 0.045(8) Uiso calc R 1 . . H
C32 0.4947(5) 0.6108(2) 0.5383(2) 0.0800(12) Uani d . 1 . . C
H32A 0.4694 0.5775 0.5796 0.088(11) Uiso calc PR 0.64(4) . . H
H32B 0.5971 0.6078 0.5297 0.088(11) Uiso calc PR 0.64(4) . . H
H32C 0.4441 0.5935 0.4945 0.088(11) Uiso calc PR 0.64(4) . . H
H32D 0.5377 0.6084 0.4896 0.088(11) Uiso calc PR 0.36(4) . . H
H32E 0.4099 0.5781 0.5395 0.088(11) Uiso calc PR 0.36(4) . . H
H32F 0.5630 0.5923 0.5747 0.088(11) Uiso calc PR 0.36(4) . . H

loop_
_atom_site_aniso_label
_atom_site_aniso_U_11
_atom_site_aniso_U_22
_atom_site_aniso_U_33
_atom_site_aniso_U_12
_atom_site_aniso_U_13
_atom_site_aniso_U_23
S1 0.0380(3) 0.0427(4) 0.0372(3) 0.0013(3) 0.0011(3) 0.0003(3)
N1 0.0437(12) 0.0346(11) 0.0345(11) 0.0037(10) -0.0011(11) 0.0031(10)
O1 0.0473(12) 0.0281(10) 0.0617(13) 0.0037(10) 0.0047(10) 0.0074(9)
O2 0.0468(12) 0.0302(9) 0.0746(14) 0.0007(9) -0.0062(11) 0.0007(10)
O3 0.0489(12) 0.0350(11) 0.0827(16) 0.0073(10) 0.0097(12) 0.0058(11)
O4 0.0533(12) 0.0300(10) 0.0831(15) -0.0026(10) 0.0034(12) -0.0023(10)
O5 0.0442(11) 0.0603(13) 0.0529(11) -0.0023(11) -0.0083(9) -0.0061(10)
O6 0.0541(12) 0.0654(13) 0.0475(11) -0.0023(11) 0.0119(10) 0.0094(10)
C1 0.0419(15) 0.0300(12) 0.0350(12) 0.0021(12) 0.0046(12) -0.0019(10)
C2 0.0414(14) 0.0285(12) 0.0362(13) 0.0010(11) 0.0003(12) 0.0008(11)
C3 0.0453(15) 0.0276(12) 0.0531(15) 0.0032(13) 0.0056(14) -0.0015(11)
C4 0.0453(16) 0.0289(13) 0.074(2) 0.0024(13) 0.0010(16) -0.0053(14)
C5 0.0422(15) 0.0296(14) 0.0463(14) 0.0010(13) -0.0030(13) -0.0066(11)
C6 0.0430(14) 0.0406(14) 0.0327(12) 0.0078(12) 0.0022(12) -0.0030(11)
C7 0.0391(14) 0.0527(17) 0.0437(14) 0.0078(13) -0.0058(13) 0.0007(13)
C8 0.0469(16) 0.0462(16) 0.0636(18) 0.0128(14) -0.0047(16) 0.0111(14)
C9 0.059(2) 0.0454(17) 0.071(2) 0.0113(15) -0.0066(18) -0.0034(15)
C10 0.070(2) 0.0530(18) 0.065(2) 0.0085(17) -0.0291(19) -0.0117(16)
C11 0.065(2) 0.0467(17) 0.0497(16) 0.0151(16) -0.0222(16) -0.0025(13)
C12 0.085(3) 0.048(2) 0.140(4) 0.005(2) -0.031(3) -0.007(2)
S2 0.0362(3) 0.0363(3) 0.0389(3) 0.0008(3) 0.0000(3) 0.0044(3)
N2 0.0404(12) 0.0304(11) 0.0384(12) 0.0007(10) 0.0032(10) 0.0020(10)
O21 0.0450(12) 0.0390(11) 0.0887(16) 0.0047(10) 0.0135(12) 0.0102(11)
O22 0.0474(11) 0.0303(9) 0.0552(11) 0.0008(9) 0.0027(10) 0.0077(9)
O23 0.0604(14) 0.0288(10) 0.118(2) 0.0044(11) -0.0288(15) -0.0035(12)
O24 0.0475(12) 0.0327(10) 0.0720(14) -0.0025(9) -0.0103(11) 0.0038(10)
O25 0.0519(11) 0.0512(11) 0.0461(10) 0.0001(10) -0.0009(10) 0.0148(9)
O26 0.0355(10) 0.0523(11) 0.0573(12) 0.0025(9) 0.0028(9) 0.0050(10)
C21 0.0418(15) 0.0286(12) 0.0425(14) -0.0012(12) -0.0013(13) -0.0023(11)
C22 0.0391(14) 0.0290(12) 0.0385(14) 0.0002(11) 0.0012(12) 0.0013(11)
C23 0.0476(16) 0.0270(12) 0.0568(16) 0.0002(13) -0.0092(14) 0.0006(12)
C24 0.063(2) 0.0303(15) 0.098(3) -0.0011(15) -0.030(2) 0.0029(16)
C25 0.0519(18) 0.0281(13) 0.0491(15) 0.0031(13) -0.0041(14) 0.0006(11)
C26 0.0392(14) 0.0425(14) 0.0352(12) -0.0051(12) -0.0015(12) 0.0004(11)
C27 0.067(2) 0.0469(16) 0.0508(16) -0.0064(17) 0.0166(17) -0.0029(14)
C28 0.072(2) 0.061(2) 0.061(2) 0.0022(18) 0.0257(19) -0.0154(17)
C29 0.0596(19) 0.0443(16) 0.0572(17) -0.0027(15) -0.0036(17) -0.0104(14)
C30 0.0555(18) 0.0416(16) 0.0608(17) -0.0095(15) 0.0047(17) 0.0015(14)
C31 0.0460(16) 0.0462(16) 0.0441(15) -0.0070(13) 0.0048(13) -0.0022(13)
C32 0.087(3) 0.0531(19) 0.100(3) 0.002(2) 0.006(3) -0.021(2)

loop_
_atom_type_symbol
_atom_type_description
_atom_type_scat_dispersion_real
_atom_type_scat_dispersion_imag
_atom_type_scat_source
C C 0.0033 0.0016 'International Tables Vol C Tables 4.2.6.8 and 6.1.1.4'
H H 0.0000 0.0000 'International Tables Vol C Tables 4.2.6.8 and 6.1.1.4'
S S 0.1246 0.1234 'International Tables Vol C Tables 4.2.6.8 and 6.1.1.4'
O O 0.0106 0.0060 'International Tables Vol C Tables 4.2.6.8 and 6.1.1.4'
N N 0.0061 0.0033 'International Tables Vol C Tables 4.2.6.8 and 6.1.1.4'

loop_
_geom_angle_atom_site_label_1
_geom_angle_atom_site_label_2
_geom_angle_atom_site_label_3
_geom_angle
_geom_angle_publ_flag
O6 S1 O5 119.83(13) ?
O6 S1 N1 104.98(13) ?
O5 S1 N1 107.59(12) ?
O6 S1 C6 107.63(13) ?
O5 S1 C6 108.74(13) ?
N1 S1 C6 107.45(12) ?
C2 N1 S1 123.79(19) yes
C2 N1 H1N 117.1(18) ?
S1 N1 H1N 112.8(18) ?
C1 O1 H1 105(3) ?
C5 O3 H3 110(2) ?
O2 C1 O1 124.5(3) yes
O2 C1 C2 123.5(2) ?
O1 C1 C2 111.9(2) ?
N1 C2 C1 109.4(2) ?
N1 C2 C3 108.6(2) ?
C1 C2 C3 113.1(2) ?
N1 C2 H2 105.5(14) ?
C1 C2 H2 109.2(14) ?
C3 C2 H2 110.8(14) ?
C4 C3 C2 111.3(2) ?
C4 C3 H3A 109.4 ?
C2 C3 H3A 109.4 ?
C4 C3 H3B 109.4 ?
C2 C3 H3B 109.4 ?
H3A C3 H3B 108.0 ?
C5 C4 C3 116.0(2) ?
C5 C4 H4A 108.3 ?
C3 C4 H4A 108.3 ?
C5 C4 H4B 108.3 ?
C3 C4 H4B 108.3 ?
H4A C4 H4B 107.4 ?
O4 C5 O3 123.5(3) yes
O4 C5 C4 120.6(3) ?
O3 C5 C4 115.8(3) ?
C7 C6 C11 120.3(3) ?
C7 C6 S1 120.7(2) ?
C11 C6 S1 119.1(2) ?
C8 C7 C6 119.1(3) ?
C8 C7 H7 120.4 ?
C6 C7 H7 120.4 ?
C7 C8 C9 121.6(3) ?
C7 C8 H8 119.2 ?
C9 C8 H8 119.2 ?
C10 C9 C8 118.1(3) ?
C10 C9 C12 120.5(3) ?
C8 C9 C12 121.4(3) ?
C11 C10 C9 121.3(3) ?
C11 C10 H10 119.4 ?
C9 C10 H10 119.4 ?
C10 C11 C6 119.7(3) ?
C10 C11 H11 120.2 ?
C6 C11 H11 120.2 ?
C9 C12 H12A 109.5 ?
C9 C12 H12B 109.5 ?
C9 C12 H12C 109.5 ?
H12A C12 H12B 109.5 ?
H12A C12 H12C 109.5 ?
H12B C12 H12C 109.5 ?
C9 C12 H12D 109.5 ?
C9 C12 H12E 109.5 ?
C9 C12 H12F 109.5 ?
H12D C12 H12E 109.5 ?
H12D C12 H12F 109.5 ?
H12E C12 H12F 109.5 ?
O26 S2 O25 119.94(12) ?
O26 S2 N2 105.36(12) ?
O25 S2 N2 106.19(12) ?
O26 S2 C26 108.44(13) ?
O25 S2 C26 107.65(12) ?
N2 S2 C26 108.86(12) ?
C22 N2 S2 120.70(18) yes
C22 N2 H2N 116.5(19) ?
S2 N2 H2N 108.3(19) ?
C21 O21 H21 99(3) ?
C25 O23 H23 111(3) ?
O22 C21 O21 125.4(3) yes
O22 C21 C22 121.0(2) ?
O21 C21 C22 113.6(2) ?
N2 C22 C21 111.1(2) ?
N2 C22 C23 110.8(2) ?
C21 C22 C23 112.6(2) ?
N2 C22 H22 111.6(15) ?
C21 C22 H22 104.0(14) ?
C23 C22 H22 106.5(14) ?
C24 C23 C22 110.5(2) ?
C24 C23 H23A 109.6 ?
C22 C23 H23A 109.6 ?
C24 C23 H23B 109.6 ?
C22 C23 H23B 109.6 ?
H23A C23 H23B 108.1 ?
C25 C24 C23 115.9(3) ?
C25 C24 H24A 108.3 ?
C23 C24 H24A 108.3 ?
C25 C24 H24B 108.3 ?
C23 C24 H24B 108.3 ?
H24A C24 H24B 107.4 ?
O24 C25 O23 124.1(3) yes
O24 C25 C24 123.5(3) ?
O23 C25 C24 112.4(3) ?
C31 C26 C27 120.8(3) ?
C31 C26 S2 119.1(2) ?
C27 C26 S2 120.1(2) ?
C28 C27 C26 118.9(3) ?
C28 C27 H27 120.5 ?
C26 C27 H27 120.5 ?
C27 C28 C29 121.8(3) ?
C27 C28 H28 119.1 ?
C29 C28 H28 119.1 ?
C30 C29 C28 118.0(3) ?
C30 C29 C32 121.2(3) ?
C28 C29 C32 120.7(3) ?
C29 C30 C31 121.7(3) ?
C29 C30 H30 119.1 ?
C31 C30 H30 119.1 ?
C26 C31 C30 118.8(3) ?
C26 C31 H31 120.6 ?
C30 C31 H31 120.6 ?
C29 C32 H32A 109.5 ?
C29 C32 H32B 109.5 ?
C29 C32 H32C 109.5 ?
H32A C32 H32B 109.5 ?
H32A C32 H32C 109.5 ?
H32B C32 H32C 109.5 ?
C29 C32 H32D 109.5 ?
C29 C32 H32E 109.5 ?
C29 C32 H32F 109.5 ?
H32D C32 H32E 109.5 ?
H32D C32 H32F 109.5 ?
H32E C32 H32F 109.5 ?

loop_
_geom_bond_atom_site_label_1
_geom_bond_atom_site_label_2
_geom_bond_site_symmetry_2
_geom_bond_distance
_geom_bond_publ_flag
S1 O6 . 1.428(2) ?
S1 O5 . 1.428(2) ?
S1 N1 . 1.626(2) yes
S1 C6 . 1.764(3) ?
N1 C2 . 1.463(3) yes
N1 H1N . 0.86(3) ?
O1 C1 . 1.294(3) yes
O1 H1 . 0.75(4) ?
O2 C1 . 1.222(3) yes
O3 C5 . 1.302(4) yes
O3 H3 . 0.94(4) ?
O4 C5 . 1.221(3) yes
C1 C2 . 1.519(4) ?
C2 C3 . 1.522(3) ?
C2 H2 . 1.00(3) ?
C3 C4 . 1.509(4) ?
C3 H3A . 0.9700 ?
C3 H3B . 0.9700 ?
C4 C5 . 1.490(4) ?
C4 H4A . 0.9700 ?
C4 H4B . 0.9700 ?
C6 C7 . 1.381(4) ?
C6 C11 . 1.381(4) ?
C7 C8 . 1.376(4) ?
C7 H7 . 0.9300 ?
C8 C9 . 1.389(5) ?
C8 H8 . 0.9300 ?
C9 C10 . 1.379(4) ?
C9 C12 . 1.508(5) ?
C10 C11 . 1.376(5) ?
C10 H10 . 0.9300 ?
C11 H11 . 0.9300 ?
C12 H12A . 0.9600 ?
C12 H12B . 0.9600 ?
C12 H12C . 0.9600 ?
C12 H12D . 0.9600 ?
C12 H12E . 0.9600 ?
C12 H12F . 0.9600 ?
S2 O26 . 1.428(2) ?
S2 O25 . 1.4309(19) ?
S2 N2 . 1.628(2) yes
S2 C26 . 1.765(3) ?
N2 C22 . 1.460(4) yes
N2 H2N . 0.88(3) ?
O21 C21 . 1.289(4) yes
O21 H21 . 0.96(5) ?
O22 C21 . 1.224(3) yes
O23 C25 . 1.300(4) yes
O23 H23 . 0.83(5) ?
O24 C25 . 1.212(4) yes
C21 C22 . 1.522(4) ?
C22 C23 . 1.524(3) ?
C22 H22 . 1.05(3) ?
C23 C24 . 1.512(4) ?
C23 H23A . 0.9700 ?
C23 H23B . 0.9700 ?
C24 C25 . 1.492(4) ?
C24 H24A . 0.9700 ?
C24 H24B . 0.9700 ?
C26 C31 . 1.380(4) ?
C26 C27 . 1.384(4) ?
C27 C28 . 1.380(5) ?
C27 H27 . 0.9300 ?
C28 C29 . 1.384(5) ?
C28 H28 . 0.9300 ?
C29 C30 . 1.376(4) ?
C29 C32 . 1.507(4) ?
C30 C31 . 1.391(4) ?
C30 H30 . 0.9300 ?
C31 H31 . 0.9300 ?
C32 H32A . 0.9600 ?
C32 H32B . 0.9600 ?
C32 H32C . 0.9600 ?
C32 H32D . 0.9600 ?
C32 H32E . 0.9600 ?
C32 H32F . 0.9600 ?

loop_
_geom_hbond_atom_site_label_D
_geom_hbond_atom_site_label_H
_geom_hbond_atom_site_label_A
_geom_hbond_site_symmetry_A
_geom_hbond_distance_DH
_geom_hbond_distance_HA
_geom_hbond_distance_DA
_geom_hbond_angle_DHA
_geom_hbond_publ_flag
O3 H3 O22 . 0.94(3) 1.70(3) 2.642(3) 177(5) yes
O21 H21 O4 . 0.95(5) 1.72(5) 2.654(3) 164(5) yes
O1 H1 O24 1_545 0.75(3) 1.91(3) 2.645(3) 168(4) yes
O23 H23 O2 1_565 0.82(5) 1.91(5) 2.729(3) 177(7) yes
N1 H1N O25 4_566 0.86(3) 2.23(3) 3.053(3) 160(3) yes
N2 H2N O2 3_656 0.88(3) 2.29(3) 3.129(3) 162(2) yes
C22 H22 O6 4_466 1.05(3) 2.27(3) 3.308(3) 171(2) yes
C2 H2 O5 . 1.00(3) 2.49(3) 2.993(3) 110(2) yes
C7 H7 O5 . 0.93 2.59 2.946(4) 103 yes
C4 H4B N1 . 0.97 2.51 2.933(4) 106 yes
C22 H22 O25 . 1.05(3) 2.58(3) 2.992(3) 103(2) yes
C27 H27 O25 . 0.93 2.66 2.977(4) 101 yes
C31 H31 O26 . 0.93 2.56 2.926(3) 104 yes

loop_
_geom_torsion_atom_site_label_1
_geom_torsion_atom_site_label_2
_geom_torsion_atom_site_label_3
_geom_torsion_atom_site_label_4
_geom_torsion
_geom_torsion_publ_flag
O6 S1 N1 C2 -166.3(2) ?
O5 S1 N1 C2 -37.6(2) ?
C6 S1 N1 C2 79.3(2) yes
S1 N1 C2 C1 -86.6(3) yes
S1 N1 C2 C3 149.5(2) ?
O2 C1 C2 N1 -95.8(3) ?
O1 C1 C2 N1 81.5(3) yes
O2 C1 C2 C3 25.3(4) ?
O1 C1 C2 C3 -157.3(2) ?
N1 C2 C3 C4 -63.8(3) ?
C1 C2 C3 C4 174.5(3) ?
C2 C3 C4 C5 170.8(3) ?
C3 C4 C5 O4 -162.4(3) ?
C3 C4 C5 O3 18.3(4) ?
O6 S1 C6 C7 118.1(2) ?
O5 S1 C6 C7 -13.1(3) ?
N1 S1 C6 C7 -129.3(2) ?
O6 S1 C6 C11 -62.4(3) ?
O5 S1 C6 C11 166.4(2) ?
N1 S1 C6 C11 50.2(3) yes
C11 C6 C7 C8 1.4(4) ?
S1 C6 C7 C8 -179.1(2) ?
C6 C7 C8 C9 -0.7(5) ?
C7 C8 C9 C10 -0.3(5) ?
C7 C8 C9 C12 -179.8(4) ?
C8 C9 C10 C11 0.7(6) ?
C12 C9 C10 C11 -179.9(4) ?
C9 C10 C11 C6 0.0(6) ?
C7 C6 C11 C10 -1.1(5) ?
S1 C6 C11 C10 179.5(3) ?
O26 S2 N2 C22 -178.5(2) ?
O25 S2 N2 C22 -50.3(2) ?
C26 S2 N2 C22 65.3(2) yes
S2 N2 C22 C21 -93.5(2) yes
S2 N2 C22 C23 140.54(19) ?
O22 C21 C22 N2 -4.2(4) ?
O21 C21 C22 N2 175.4(2) yes
O22 C21 C22 C23 120.8(3) ?
O21 C21 C22 C23 -59.6(3) ?
N2 C22 C23 C24 -58.4(3) ?
C21 C22 C23 C24 176.4(3) ?
C22 C23 C24 C25 -163.9(3) ?
C23 C24 C25 O24 10.0(5) ?
C23 C24 C25 O23 -170.8(3) ?
O26 S2 C26 C31 -20.3(3) ?
O25 S2 C26 C31 -151.4(2) ?
N2 S2 C26 C31 93.9(2) yes
O26 S2 C26 C27 162.1(2) ?
O25 S2 C26 C27 30.9(3) ?
N2 S2 C26 C27 -83.8(3) ?
C31 C26 C27 C28 -0.7(5) ?
S2 C26 C27 C28 176.9(3) ?
C26 C27 C28 C29 0.8(6) ?
C27 C28 C29 C30 -0.8(6) ?
C27 C28 C29 C32 179.3(4) ?
C28 C29 C30 C31 0.8(5) ?
C32 C29 C30 C31 -179.3(3) ?
C27 C26 C31 C30 0.7(4) ?
S2 C26 C31 C30 -177.0(2) ?
C29 C30 C31 C26 -0.7(5) ?
O2 C1 N1 S1 -139.8(2) ?
O22 C21 N2 S2 -77.2(2) ?
O1 C3 C4 O3 -167.40(19) ?
O21 C23 C24 O23 -121.5(5) ?
